data_7058504
loop_
_publ_author_name
'Dubovtsev, Alexey Yu.'
'Ivanov, Daniil M.'
'Dabranskaya, Uladzislava'
'Bokach, Nadezhda A.'
'Kukushkin, Vadim Yu.'

_publ_section_title
;
 Saccharin guanidination via facile three-component &#x201C;two
 saccharins-one dialkylcyanamide&#x201D; integration
;
_journal_issue 27
_journal_name_full 'New Journal of Chemistry'
_journal_page_first 10685
_journal_paper_doi 10.1039/C9NJ02656H
_journal_volume 43
_journal_year 2019
_chemical_formula_moiety 'C20 H20 N4 O6 S2, 2(C6 H10 N2)'
_chemical_formula_sum 'C32 H40 N8 O6 S2'
_chemical_formula_weight 696.84
_space_group_crystal_system triclinic
_space_group_IT_number 2
_space_group_name_Hall '-P 1'
_space_group_name_H-M_alt 'P -1'
_symmetry_space_group_name_Hall '-P 1'
_symmetry_space_group_name_H-M 'P -1'
_atom_sites_solution_hydrogens geom
_atom_sites_solution_primary dual
_audit_creation_date 2019-05-20
_audit_creation_method
;
Olex2 1.2
(compiled 2018.05.29 svn.r3508 for OlexSys, GUI svn.r5506)
;
_audit_update_record
;
2019-05-20 deposited with the CCDC.    2019-06-18 downloaded from the CCDC.
;
_cell_angle_alpha 89.298(4)
_cell_angle_beta 78.292(4)
_cell_angle_gamma 72.505(5)
_cell_formula_units_Z 2
_cell_length_a 8.4094(5)
_cell_length_b 13.2878(8)
_cell_length_c 16.0580(6)
_cell_measurement_reflns_used 6986
_cell_measurement_temperature 100(2)
_cell_measurement_theta_max 76.0070
_cell_measurement_theta_min 4.3470
_cell_volume 1673.47(16)
_computing_cell_refinement
;
CrysAlisPro, Agilent Technologies,
Version 1.171.37.35 (release 13-08-2014 CrysAlis171 .NET)
(compiled Aug 13 2014,18:06:01)
;
_computing_data_collection
;
CrysAlisPro, Agilent Technologies,
Version 1.171.37.35 (release 13-08-2014 CrysAlis171 .NET)
(compiled Aug 13 2014,18:06:01)
;
_computing_data_reduction
;
CrysAlisPro, Agilent Technologies,
Version 1.171.37.35 (release 13-08-2014 CrysAlis171 .NET)
(compiled Aug 13 2014,18:06:01)
;
_computing_molecular_graphics 'Olex2 (Dolomanov et al., 2009)'
_computing_publication_material 'Olex2 (Dolomanov et al., 2009)'
_computing_structure_refinement 'ShelXL (Sheldrick, 2015)'
_computing_structure_solution 'ShelXT (Sheldrick, 2015)'
_diffrn_ambient_environment N~2~
_diffrn_ambient_temperature 100(2)
_diffrn_detector 'CCD plate'
_diffrn_detector_area_resol_mean 10.3829
_diffrn_detector_type Atlas
_diffrn_measured_fraction_theta_full 0.999
_diffrn_measured_fraction_theta_max 0.977
_diffrn_measurement_details
;
#__ type_ start__ end____ width___ exp.time_
  1 omega    0.00   31.00   1.0000    1.6900
omega____ theta____ kappa____ phi______ frames
    -      -40.3787   38.0000  -90.0000 31

#__ type_ start__ end____ width___ exp.time_
  2 omega   64.00  115.00   1.0000    1.6900
omega____ theta____ kappa____ phi______ frames
    -       40.3787  178.0000 -150.0000 51

#__ type_ start__ end____ width___ exp.time_
  3 omega   69.00  112.00   1.0000    1.6900
omega____ theta____ kappa____ phi______ frames
    -       40.3787  178.0000  -60.0000 43

#__ type_ start__ end____ width___ exp.time_
  4 omega  104.00  175.00   1.0000    6.7550
omega____ theta____ kappa____ phi______ frames
    -      113.0000  112.0000 -150.0000 71

#__ type_ start__ end____ width___ exp.time_
  5 omega  133.00  177.00   1.0000    6.7550
omega____ theta____ kappa____ phi______ frames
    -      113.0000  112.0000 -120.0000 44

#__ type_ start__ end____ width___ exp.time_
  6 omega  144.00  177.00   1.0000    6.7550
omega____ theta____ kappa____ phi______ frames
    -      113.0000   45.0000  -60.0000 33

#__ type_ start__ end____ width___ exp.time_
  7 omega  129.00  178.00   1.0000    6.7550
omega____ theta____ kappa____ phi______ frames
    -      113.0000   45.0000  -90.0000 49

#__ type_ start__ end____ width___ exp.time_
  8 omega  112.00  177.00   1.0000    6.7550
omega____ theta____ kappa____ phi______ frames
    -      113.0000   45.0000   30.0000 65

#__ type_ start__ end____ width___ exp.time_
  9 omega   98.00  124.00   1.0000    6.7550
omega____ theta____ kappa____ phi______ frames
    -      113.0000   45.0000  -90.0000 26

#__ type_ start__ end____ width___ exp.time_
 10 omega   89.00  129.00   1.0000    6.7550
omega____ theta____ kappa____ phi______ frames
    -      113.0000   45.0000  -60.0000 40

#__ type_ start__ end____ width___ exp.time_
 11 omega   83.00  177.00   1.0000    6.7550
omega____ theta____ kappa____ phi______ frames
    -      113.0000   30.0000    0.0000 94

#__ type_ start__ end____ width___ exp.time_
 12 omega  111.00  146.00   1.0000    6.7550
omega____ theta____ kappa____ phi______ frames
    -      113.0000  -77.0000  -60.0000 35

#__ type_ start__ end____ width___ exp.time_
 13 omega   74.00  111.00   1.0000    6.7550
omega____ theta____ kappa____ phi______ frames
    -      113.0000 -112.0000   30.0000 37

#__ type_ start__ end____ width___ exp.time_
 14 omega   87.00  112.00   1.0000    6.7550
omega____ theta____ kappa____ phi______ frames
    -      113.0000 -112.0000   90.0000 25

#__ type_ start__ end____ width___ exp.time_
 15 omega   62.00   90.00   1.0000    6.7550
omega____ theta____ kappa____ phi______ frames
    -      113.0000  -30.0000  -30.0000 28

#__ type_ start__ end____ width___ exp.time_
 16 omega   47.00   98.00   1.0000    6.7550
omega____ theta____ kappa____ phi______ frames
    -      113.0000  -45.0000  -60.0000 51

#__ type_ start__ end____ width___ exp.time_
 17 omega   60.00  115.00   1.0000    6.7550
omega____ theta____ kappa____ phi______ frames
    -      113.0000 -112.0000 -180.0000 55

#__ type_ start__ end____ width___ exp.time_
 18 omega   36.00  114.00   1.0000    6.7550
omega____ theta____ kappa____ phi______ frames
    -      113.0000 -112.0000  -60.0000 78

#__ type_ start__ end____ width___ exp.time_
 19 omega   69.00  129.00   1.0000    1.6900
omega____ theta____ kappa____ phi______ frames
    -       40.3787 -178.0000   30.0000 60

#__ type_ start__ end____ width___ exp.time_
 20 omega   66.00  117.00   1.0000    1.6900
omega____ theta____ kappa____ phi______ frames
    -       40.3787 -178.0000  120.0000 51

#__ type_ start__ end____ width___ exp.time_
 21 omega   34.00   91.00   1.0000    6.7550
omega____ theta____ kappa____ phi______ frames
    -      113.0000  -77.0000  -60.0000 57

#__ type_ start__ end____ width___ exp.time_
 22 omega   32.00   76.00   1.0000    6.7550
omega____ theta____ kappa____ phi______ frames
    -      113.0000  -95.0000 -120.0000 44

#__ type_ start__ end____ width___ exp.time_
 23 omega   29.00  107.00   1.0000    6.7550
omega____ theta____ kappa____ phi______ frames
    -      113.0000  -95.0000 -150.0000 78

#__ type_ start__ end____ width___ exp.time_
 24 omega   43.00   90.00   1.0000    6.7550
omega____ theta____ kappa____ phi______ frames
    -      113.0000  -30.0000   90.0000 47

#__ type_ start__ end____ width___ exp.time_
 25 omega -129.00   33.00   1.0000    1.6900
omega____ theta____ kappa____ phi______ frames
    -      -40.3787    0.0000  -90.0000 162

#__ type_ start__ end____ width___ exp.time_
 26 omega    3.00   28.00   1.0000    1.6900
omega____ theta____ kappa____ phi______ frames
    -       40.0000   88.0000   94.7449 25

#__ type_ start__ end____ width___ exp.time_
 27 omega    3.00   28.00   1.0000    1.6900
omega____ theta____ kappa____ phi______ frames
    -       40.0000   87.0000 -138.0388 25

#__ type_ start__ end____ width___ exp.time_
 28 omega -110.00  -41.00   1.0000    1.6900
omega____ theta____ kappa____ phi______ frames
    -      -40.3787  -57.0000 -150.0000 69

#__ type_ start__ end____ width___ exp.time_
 29 omega  -39.00  -12.00   1.0000    1.6900
omega____ theta____ kappa____ phi______ frames
    -      -40.3787  -57.0000 -150.0000 27

#__ type_ start__ end____ width___ exp.time_
 30 omega  -76.00  -26.00   1.0000    1.6900
omega____ theta____ kappa____ phi______ frames
    -      -40.3787   19.0000   30.0000 50
;
_diffrn_measurement_device 'four-circle diffractometer'
_diffrn_measurement_device_type 'SuperNova, Dual, Cu at zero, Atlas'
_diffrn_measurement_method '\w scans'
_diffrn_orient_matrix_UB_11 0.0213415000
_diffrn_orient_matrix_UB_12 0.1090567000
_diffrn_orient_matrix_UB_13 0.0150665000
_diffrn_orient_matrix_UB_21 -0.1756766000
_diffrn_orient_matrix_UB_22 0.0540564000
_diffrn_orient_matrix_UB_23 -0.0211525000
_diffrn_orient_matrix_UB_31 -0.0852241000
_diffrn_orient_matrix_UB_32 0.0013062000
_diffrn_orient_matrix_UB_33 0.0946102000
_diffrn_radiation_monochromator mirror
_diffrn_radiation_probe x-ray
_diffrn_radiation_type CuK\a
_diffrn_radiation_wavelength 1.54184
_diffrn_reflns_av_R_equivalents 0.0440
_diffrn_reflns_av_unetI/netI 0.0521
_diffrn_reflns_Laue_measured_fraction_full 0.999
_diffrn_reflns_Laue_measured_fraction_max 0.977
_diffrn_reflns_limit_h_max 9
_diffrn_reflns_limit_h_min -10
_diffrn_reflns_limit_k_max 14
_diffrn_reflns_limit_k_min -16
_diffrn_reflns_limit_l_max 20
_diffrn_reflns_limit_l_min -17
_diffrn_reflns_number 14698
_diffrn_reflns_point_group_measured_fraction_full 0.999
_diffrn_reflns_point_group_measured_fraction_max 0.977
_diffrn_reflns_theta_full 67.684
_diffrn_reflns_theta_max 76.162
_diffrn_reflns_theta_min 3.492
_diffrn_source 'sealed X-ray tube'
_diffrn_source_type 'SuperNova (Cu) X-ray Source'
_exptl_absorpt_coefficient_mu 1.918
_exptl_absorpt_correction_T_max 1.00000
_exptl_absorpt_correction_T_min 0.72705
_exptl_absorpt_correction_type multi-scan
_exptl_absorpt_process_details
;
CrysAlisPro, Agilent Technologies,
Version 1.171.37.35 (release 13-08-2014 CrysAlis171 .NET)
(compiled Aug 13 2014,18:06:01)
Empirical absorption correction using spherical harmonics,
 implemented in SCALE3 ABSPACK scaling algorithm.
;
_exptl_crystal_colour colorless
_exptl_crystal_density_diffrn 1.383
_exptl_crystal_description prism
_exptl_crystal_F_000 736
_exptl_crystal_size_max 0.15
_exptl_crystal_size_mid 0.14
_exptl_crystal_size_min 0.10
_refine_diff_density_max 0.540
_refine_diff_density_min -0.766
_refine_diff_density_rms 0.069
_refine_ls_extinction_method none
_refine_ls_goodness_of_fit_ref 1.028
_refine_ls_hydrogen_treatment constr
_refine_ls_matrix_type full
_refine_ls_number_parameters 451
_refine_ls_number_reflns 6847
_refine_ls_number_restraints 8
_refine_ls_restrained_S_all 1.030
_refine_ls_R_factor_all 0.0559
_refine_ls_R_factor_gt 0.0455
_refine_ls_shift/su_max 0.001
_refine_ls_shift/su_mean 0.000
_refine_ls_structure_factor_coef Fsqd
_refine_ls_weighting_details 'w=1/[\s^2^(Fo^2^)+(0.0729P)^2^+0.4039P] where P=(Fo^2^+2Fc^2^)/3'
_refine_ls_weighting_scheme calc
_refine_ls_wR_factor_gt 0.1170
_refine_ls_wR_factor_ref 0.1259
_reflns_Friedel_coverage 0.000
_reflns_number_gt 5734
_reflns_number_total 6847
_reflns_threshold_expression 'I > 2\s(I)'
_cod_data_source_file c9nj02656h2.cif
_cod_data_source_block 0dv-23-11-3
_cod_depositor_comments 'Adding full bibliography for 7058503--7058505.cif.'
_cod_database_code 7058504
_shelx_shelxl_version_number 2014/7
_chemical_oxdiff_formula 'C20 H22 N6 O6 S2'
_shelx_space_group_comment
;
The symmetry employed for this shelxl refinement is uniquely defined
by the following loop, which should always be used as a source of
symmetry information in preference to the above space-group names.
They are only intended as comments.
;
_reflns_odcompleteness_completeness 99.77
_reflns_odcompleteness_iscentric 1
_reflns_odcompleteness_theta 72.42
_olex2_refinement_description
;
1. Fixed Uiso
 At 1.2 times of:
  All C(H) groups, All C(H,H) groups, All C(H,H,H,H) groups, All N(H,H) groups
2. Restrained distances
 C11A-C10S = C11S-C10S = C9A-C10S = C9S-C10S
 1.53 with sigma of 0.02
 N4S-C8A = N4S-C8S = N4S-C12S = N4S-C12A
 1.47 with sigma of 0.02
3. Uiso/Uaniso restraints and constraints
Uanis(C12S) = Uanis(C12A) = Uanis(C8A) = Uanis(C8S)
4. Others
 Fixed Sof: H10A(0.5) H10B(0.5) H10C(0.5) H10D(0.5) C9A(0.5) H9AA(0.5)
 H9AB(0.5) C12S(0.5) H12A(0.5) H12B(0.5) C11A(0.5) H11A(0.5) H11B(0.5) C8S(0.5)
 H8SA(0.5) H8SB(0.5) C9S(0.5) H9SA(0.5) H9SB(0.5) C11S(0.5) H11C(0.5) H11D(0.5)
 C8A(0.5) H8AA(0.5) H8AB(0.5) C12A(0.5) H12C(0.5) H12D(0.5)
5.a Secondary CH2 refined with riding coordinates:
 C16(H16A,H16B), C2S(H2SA,H2SB), C3S(H3SA,H3SB), C20(H20A,H20B), C5S(H5SA,
 H5SB), C6S(H6SA,H6SB), C18(H18A,H18B), C17(H17A,H17B), C4S(H4SA,H4SB),
 C19(H19A,H19B), C10S(H10A,H10B), C10S(H10C,H10D), C9A(H9AA,H9AB), C12S(H12A,
 H12B), C11A(H11A,H11B), C8S(H8SA,H8SB), C9S(H9SA,H9SB), C11S(H11C,H11D),
 C8A(H8AA,H8AB), C12A(H12C,H12D)
5.b Aromatic/amide H refined with riding coordinates:
 C9(H9), C10(H10), C11(H11), C2(H2), C12(H12), C5(H5), C4(H4), C3(H3)
5.c X=CH2 refined with riding coordinates:
 N3(H3A,H3B)
;
_olex2_submission_special_instructions 'No special instructions were received'

loop_
_space_group_symop_operation_xyz
'x, y, z'
'-x, -y, -z'

loop_
_atom_site_label
_atom_site_type_symbol
_atom_site_fract_x
_atom_site_fract_y
_atom_site_fract_z
_atom_site_U_iso_or_equiv
_atom_site_adp_type
_atom_site_occupancy
_atom_site_site_symmetry_order
_atom_site_calc_flag
_atom_site_refinement_flags_posn
_atom_site_refinement_flags_occupancy
_atom_site_disorder_assembly
_atom_site_disorder_group
S2 S 0.64082(5) 0.62677(3) 0.82279(3) 0.01171(11) Uani 1 1 d . . . .
S1 S 0.67568(6) 0.34640(3) 0.62344(3) 0.01241(11) Uani 1 1 d . . . .
O1 O 0.79395(18) 0.30378(10) 0.67642(9) 0.0178(3) Uani 1 1 d . . . .
O4 O 0.64246(17) 0.55635(10) 0.89485(8) 0.0150(3) Uani 1 1 d . . . .
O2 O 0.57163(19) 0.28652(10) 0.60352(9) 0.0187(3) Uani 1 1 d . . . .
O5 O 0.74233(18) 0.57007(11) 0.74415(9) 0.0197(3) Uani 1 1 d . . . .
O6 O 0.67604(19) 0.72208(11) 0.84358(10) 0.0227(3) Uani 1 1 d . . . .
O3 O 0.4766(2) 0.64285(10) 0.61577(9) 0.0217(3) Uani 1 1 d . . . .
N2 N 0.4505(2) 0.39894(12) 0.78136(10) 0.0137(3) Uani 1 1 d . . . .
N3 N 0.4215(2) 0.43443(12) 0.92653(10) 0.0150(3) Uani 1 1 d . . . .
H3A H 0.3816 0.4261 0.9790 0.018 Uiso 1 1 calc R . . .
H3B H 0.4947 0.4685 0.9139 0.018 Uiso 1 1 calc R . . .
N1 N 0.5468(2) 0.47106(11) 0.66191(10) 0.0134(3) Uani 1 1 d . . . .
N4 N 0.2591(2) 0.34166(12) 0.87876(10) 0.0153(3) Uani 1 1 d . . . .
N2S N 0.7553(2) 1.01131(12) 0.94367(11) 0.0170(3) Uani 1 1 d . . . .
C15 C 0.3706(2) 0.39499(13) 0.86561(11) 0.0125(3) Uani 1 1 d . . . .
N1S N 0.8317(3) 0.94997(14) 1.08158(13) 0.0279(4) Uani 1 1 d . . . .
C8 C 0.4242(2) 0.66537(14) 0.81134(11) 0.0127(3) Uani 1 1 d . . . .
C9 C 0.3212(3) 0.76795(14) 0.83829(12) 0.0160(4) Uani 1 1 d . . . .
H9 H 0.3676 0.8152 0.8593 0.019 Uiso 1 1 calc R . . .
C14 C 0.4529(2) 0.48464(13) 0.74487(11) 0.0118(3) Uani 1 1 d . . . .
C13 C 0.3531(2) 0.59483(13) 0.77973(11) 0.0116(3) Uani 1 1 d . . . .
C6 C 0.7031(3) 0.50433(14) 0.53065(11) 0.0153(4) Uani 1 1 d . . . .
C7 C 0.5649(2) 0.55207(14) 0.60440(11) 0.0147(4) Uani 1 1 d . . . .
C1 C 0.7737(2) 0.39605(15) 0.53250(12) 0.0150(4) Uani 1 1 d . . . .
C10 C 0.1502(3) 0.80004(14) 0.83395(13) 0.0185(4) Uani 1 1 d . . . .
H10 H 0.0834 0.8691 0.8505 0.022 Uiso 1 1 calc R . . .
C11 C 0.0782(3) 0.72913(15) 0.80484(12) 0.0177(4) Uani 1 1 d . . . .
H11 H -0.0370 0.7502 0.8032 0.021 Uiso 1 1 calc R . . .
C2 C 0.9109(3) 0.33764(15) 0.47142(12) 0.0176(4) Uani 1 1 d . . . .
H2 H 0.9564 0.2649 0.4738 0.021 Uiso 1 1 calc R . . .
C12 C 0.1798(2) 0.62686(14) 0.77831(12) 0.0151(4) Uani 1 1 d . . . .
H12 H 0.1319 0.5792 0.7594 0.018 Uiso 1 1 calc R . . .
C5 C 0.7689(3) 0.55971(15) 0.46480(12) 0.0183(4) Uani 1 1 d . . . .
H5 H 0.7218 0.6323 0.4622 0.022 Uiso 1 1 calc R . . .
C4 C 0.9079(3) 0.50209(17) 0.40308(12) 0.0205(4) Uani 1 1 d . . . .
H4 H 0.9550 0.5372 0.3590 0.025 Uiso 1 1 calc R . . .
C3 C 0.9779(3) 0.39298(16) 0.40605(12) 0.0195(4) Uani 1 1 d . . . .
H3 H 1.0703 0.3566 0.3639 0.023 Uiso 1 1 calc R . . .
C16 C 0.2068(3) 0.29720(15) 0.80870(12) 0.0179(4) Uani 1 1 d . . . .
H16A H 0.2360 0.2210 0.8115 0.021 Uiso 1 1 calc R . . .
H16B H 0.2668 0.3130 0.7544 0.021 Uiso 1 1 calc R . . .
C2S C 0.6960(3) 1.12645(14) 0.93414(13) 0.0197(4) Uani 1 1 d . . . .
H2SA H 0.7569 1.1611 0.9635 0.024 Uiso 1 1 calc R . . .
H2SB H 0.5753 1.1544 0.9589 0.024 Uiso 1 1 calc R . . .
C1S C 0.7939(3) 0.97911(14) 1.01814(14) 0.0196(4) Uani 1 1 d . . . .
C3S C 0.7286(3) 1.14731(14) 0.83978(13) 0.0194(4) Uani 1 1 d . . . .
H3SA H 0.8504 1.1254 0.8167 0.023 Uiso 1 1 calc R . . .
H3SB H 0.6840 1.2224 0.8325 0.023 Uiso 1 1 calc R . . .
C20 C 0.1717(3) 0.32285(15) 0.96426(12) 0.0183(4) Uani 1 1 d . . . .
H20A H 0.2075 0.3564 1.0073 0.022 Uiso 1 1 calc R . . .
H20B H 0.2025 0.2476 0.9727 0.022 Uiso 1 1 calc R . . .
C5S C 0.7072(3) 0.96903(15) 0.80469(13) 0.0213(4) Uani 1 1 d . . . .
H5SA H 0.6474 0.9326 0.7763 0.026 Uiso 1 1 calc R . . .
H5SB H 0.8279 0.9416 0.7796 0.026 Uiso 1 1 calc R . . .
C6S C 0.6775(3) 0.94809(15) 0.89904(13) 0.0196(4) Uani 1 1 d . . . .
H6SA H 0.5561 0.9669 0.9228 0.024 Uiso 1 1 calc R . . .
H6SB H 0.7279 0.8736 0.9067 0.024 Uiso 1 1 calc R . . .
C18 C -0.0790(3) 0.32276(15) 0.90223(15) 0.0227(4) Uani 1 1 d . . . .
H18A H -0.2006 0.3550 0.9072 0.027 Uiso 1 1 calc R . . .
H18B H -0.0572 0.2472 0.9071 0.027 Uiso 1 1 calc R . . .
C17 C 0.0158(3) 0.34416(15) 0.81583(14) 0.0211(4) Uani 1 1 d . . . .
H17A H -0.0190 0.3131 0.7709 0.025 Uiso 1 1 calc R . . .
H17B H -0.0124 0.4197 0.8092 0.025 Uiso 1 1 calc R . . .
C4S C 0.6441(3) 1.08749(15) 0.79133(14) 0.0215(4) Uani 1 1 d . . . .
H4SA H 0.6703 1.0995 0.7311 0.026 Uiso 1 1 calc R . . .
H4SB H 0.5213 1.1136 0.8111 0.026 Uiso 1 1 calc R . . .
C19 C -0.0210(3) 0.36747(16) 0.97349(14) 0.0224(4) Uani 1 1 d . . . .
H19A H -0.0775 0.3499 1.0281 0.027 Uiso 1 1 calc R . . .
H19B H -0.0530 0.4438 0.9719 0.027 Uiso 1 1 calc R . . .
N3S N 0.7407(4) 0.8531(2) 0.59757(17) 0.0584(8) Uani 1 1 d . . . .
C7S C 0.5976(4) 0.8932(2) 0.60241(17) 0.0417(7) Uani 1 1 d . . . .
C10S C 0.0752(4) 1.0435(2) 0.6201(2) 0.0432(6) Uani 1 1 d D . . .
H10A H 0.0685 1.0839 0.5694 0.052 Uiso 0.5 1 calc R P A 1
H10B H -0.0396 1.0544 0.6528 0.052 Uiso 0.5 1 calc R P A 1
H10C H 0.0290 1.0201 0.6745 0.052 Uiso 0.5 1 calc R P B 2
H10D H -0.0197 1.0894 0.5987 0.052 Uiso 0.5 1 calc R P B 2
C9A C 0.1789(10) 1.0790(7) 0.6723(5) 0.051(2) Uani 0.5 1 d D P C 1
H9AA H 0.1647 1.0479 0.7272 0.062 Uiso 0.5 1 calc R P C 1
H9AB H 0.1322 1.1551 0.6824 0.062 Uiso 0.5 1 calc R P C 1
C12S C 0.3115(9) 0.8823(5) 0.5906(4) 0.0382(11) Uani 0.5 1 d D P C 2
H12A H 0.2735 0.8498 0.6422 0.046 Uiso 0.5 1 calc R P C 2
H12B H 0.3734 0.8261 0.5474 0.046 Uiso 0.5 1 calc R P C 2
C11A C 0.1645(11) 0.9226(6) 0.5943(6) 0.050(2) Uani 0.5 1 d D P C 1
H11A H 0.1467 0.8826 0.6444 0.061 Uiso 0.5 1 calc R P C 1
H11B H 0.1086 0.9018 0.5532 0.061 Uiso 0.5 1 calc R P C 1
C8S C 0.3449(11) 1.0340(5) 0.6623(5) 0.0382(11) Uani 0.5 1 d D P C 2
H8SA H 0.4253 1.0725 0.6649 0.046 Uiso 0.5 1 calc R P C 2
H8SB H 0.3088 1.0131 0.7194 0.046 Uiso 0.5 1 calc R P C 2
C9S C 0.1906(9) 1.1076(5) 0.6344(4) 0.0347(13) Uani 0.5 1 d D P C 2
H9SA H 0.2264 1.1397 0.5823 0.042 Uiso 0.5 1 calc R P C 2
H9SB H 0.1297 1.1635 0.6780 0.042 Uiso 0.5 1 calc R P C 2
C11S C 0.1574(8) 0.9515(5) 0.5611(5) 0.0345(13) Uani 0.5 1 d D P C 2
H11C H 0.1916 0.9739 0.5044 0.041 Uiso 0.5 1 calc R P C 2
H11D H 0.0780 0.9121 0.5590 0.041 Uiso 0.5 1 calc R P C 2
C8A C 0.3678(11) 1.0528(5) 0.6354(5) 0.0382(11) Uani 0.5 1 d D P C 1
H8AA H 0.3874 1.0956 0.5873 0.046 Uiso 0.5 1 calc R P C 1
H8AB H 0.4265 1.0668 0.6779 0.046 Uiso 0.5 1 calc R P C 1
C12A C 0.3540(9) 0.8919(5) 0.5568(4) 0.0382(11) Uani 0.5 1 d D P C 1
H12C H 0.4032 0.8157 0.5551 0.046 Uiso 0.5 1 calc R P C 1
H12D H 0.3733 0.9149 0.4991 0.046 Uiso 0.5 1 calc R P C 1
N4S N 0.4311(3) 0.94019(18) 0.60791(15) 0.0388(5) Uani 1 1 d D . . .

loop_
_atom_site_aniso_label
_atom_site_aniso_U_11
_atom_site_aniso_U_22
_atom_site_aniso_U_33
_atom_site_aniso_U_23
_atom_site_aniso_U_13
_atom_site_aniso_U_12
S2 0.0120(2) 0.01216(19) 0.0117(2) -0.00012(15) -0.00052(16) -0.00600(15)
S1 0.0154(2) 0.01051(19) 0.0099(2) -0.00314(14) -0.00025(16) -0.00316(15)
O1 0.0184(7) 0.0166(6) 0.0158(6) -0.0008(5) -0.0030(5) -0.0016(5)
O4 0.0177(7) 0.0178(6) 0.0124(6) 0.0043(5) -0.0028(5) -0.0099(5)
O2 0.0243(8) 0.0167(6) 0.0159(6) -0.0039(5) -0.0013(6) -0.0091(5)
O5 0.0151(7) 0.0274(7) 0.0122(6) -0.0022(5) 0.0020(5) -0.0028(5)
O6 0.0210(8) 0.0155(6) 0.0363(9) 0.0022(6) -0.0095(6) -0.0101(5)
O3 0.0298(8) 0.0129(6) 0.0157(7) 0.0003(5) 0.0001(6) 0.0004(5)
N2 0.0171(8) 0.0112(6) 0.0123(7) -0.0015(5) 0.0001(6) -0.0053(6)
N3 0.0186(8) 0.0193(7) 0.0110(7) 0.0010(6) -0.0010(6) -0.0129(6)
N1 0.0184(8) 0.0113(6) 0.0089(7) -0.0015(5) 0.0003(6) -0.0040(6)
N4 0.0186(8) 0.0171(7) 0.0139(8) 0.0009(6) -0.0044(6) -0.0100(6)
N2S 0.0226(9) 0.0115(7) 0.0189(8) 0.0006(6) -0.0044(7) -0.0082(6)
C15 0.0148(9) 0.0097(7) 0.0111(8) -0.0019(6) 0.0000(7) -0.0024(6)
N1S 0.0382(11) 0.0203(8) 0.0284(10) 0.0028(7) -0.0127(9) -0.0098(8)
C8 0.0145(9) 0.0128(8) 0.0103(8) -0.0019(6) -0.0002(7) -0.0051(7)
C9 0.0200(10) 0.0119(8) 0.0155(9) -0.0051(6) -0.0015(7) -0.0055(7)
C14 0.0134(9) 0.0111(7) 0.0120(8) -0.0021(6) -0.0024(7) -0.0053(6)
C13 0.0160(9) 0.0093(7) 0.0082(8) -0.0012(6) 0.0000(7) -0.0036(6)
C6 0.0195(10) 0.0164(8) 0.0092(8) -0.0030(6) -0.0012(7) -0.0054(7)
C7 0.0191(10) 0.0150(8) 0.0093(8) -0.0003(6) -0.0017(7) -0.0051(7)
C1 0.0181(9) 0.0172(8) 0.0101(8) -0.0020(6) -0.0024(7) -0.0063(7)
C10 0.0187(10) 0.0130(8) 0.0200(9) -0.0048(7) -0.0006(8) -0.0013(7)
C11 0.0140(9) 0.0180(8) 0.0187(9) -0.0020(7) -0.0018(7) -0.0025(7)
C2 0.0184(10) 0.0185(8) 0.0143(9) -0.0043(7) 0.0007(7) -0.0060(7)
C12 0.0171(9) 0.0150(8) 0.0151(9) -0.0030(6) -0.0036(7) -0.0072(7)
C5 0.0226(10) 0.0206(9) 0.0119(9) 0.0017(7) -0.0022(8) -0.0076(7)
C4 0.0233(11) 0.0292(10) 0.0108(9) 0.0009(7) -0.0007(8) -0.0126(8)
C3 0.0178(10) 0.0275(10) 0.0112(8) -0.0050(7) 0.0023(7) -0.0074(8)
C16 0.0222(10) 0.0177(8) 0.0169(9) -0.0048(7) -0.0058(8) -0.0093(7)
C2S 0.0270(11) 0.0110(8) 0.0218(10) -0.0013(7) -0.0032(8) -0.0081(7)
C1S 0.0219(10) 0.0134(8) 0.0240(10) -0.0018(7) -0.0030(8) -0.0074(7)
C3S 0.0243(10) 0.0141(8) 0.0210(10) 0.0020(7) -0.0037(8) -0.0082(7)
C20 0.0228(10) 0.0231(9) 0.0148(9) 0.0048(7) -0.0031(8) -0.0162(8)
C5S 0.0258(11) 0.0174(9) 0.0216(10) -0.0029(7) -0.0056(8) -0.0076(8)
C6S 0.0231(10) 0.0155(8) 0.0231(10) -0.0012(7) -0.0038(8) -0.0107(7)
C18 0.0165(10) 0.0164(8) 0.0373(12) -0.0015(8) -0.0070(9) -0.0072(7)
C17 0.0237(11) 0.0178(8) 0.0243(10) -0.0020(7) -0.0107(8) -0.0063(7)
C4S 0.0242(11) 0.0177(9) 0.0230(10) 0.0012(7) -0.0082(8) -0.0050(8)
C19 0.0231(11) 0.0230(9) 0.0228(10) -0.0016(8) 0.0006(8) -0.0130(8)
N3S 0.0444(16) 0.0621(17) 0.0411(14) -0.0023(12) 0.0029(12) 0.0170(13)
C7S 0.0396(16) 0.0417(14) 0.0270(12) -0.0022(10) 0.0000(11) 0.0081(12)
C10S 0.0348(15) 0.0442(15) 0.0474(16) -0.0037(12) -0.0107(13) -0.0057(12)
C9A 0.039(4) 0.060(5) 0.040(4) -0.028(3) -0.008(4) 0.009(3)
C12S 0.040(2) 0.0241(15) 0.046(3) -0.0091(18) -0.012(2) -0.0004(13)
C11A 0.060(5) 0.043(4) 0.063(5) 0.015(3) -0.025(4) -0.031(4)
C8S 0.040(2) 0.0241(15) 0.046(3) -0.0091(18) -0.012(2) -0.0004(13)
C9S 0.033(3) 0.030(3) 0.036(4) -0.019(2) -0.006(3) -0.001(2)
C11S 0.037(3) 0.021(3) 0.047(4) -0.005(2) -0.012(3) -0.009(2)
C8A 0.040(2) 0.0241(15) 0.046(3) -0.0091(18) -0.012(2) -0.0004(13)
C12A 0.040(2) 0.0241(15) 0.046(3) -0.0091(18) -0.012(2) -0.0004(13)
N4S 0.0310(12) 0.0360(11) 0.0388(12) -0.0152(9) -0.0002(10) 0.0016(9)

loop_
_atom_type_symbol
_atom_type_description
_atom_type_scat_dispersion_real
_atom_type_scat_dispersion_imag
_atom_type_scat_source
C C 0.0181 0.0091 'International Tables Vol C Tables 4.2.6.8 and 6.1.1.4'
H H 0.0000 0.0000 'International Tables Vol C Tables 4.2.6.8 and 6.1.1.4'
N N 0.0311 0.0180 'International Tables Vol C Tables 4.2.6.8 and 6.1.1.4'
O O 0.0492 0.0322 'International Tables Vol C Tables 4.2.6.8 and 6.1.1.4'
S S 0.3331 0.5567 'International Tables Vol C Tables 4.2.6.8 and 6.1.1.4'

loop_
_geom_angle_atom_site_label_1
_geom_angle_atom_site_label_2
_geom_angle_atom_site_label_3
_geom_angle
O4 S2 C8 103.63(8)
O5 S2 O4 111.60(8)
O5 S2 C8 106.58(8)
O6 S2 O4 111.69(8)
O6 S2 O5 115.75(9)
O6 S2 C8 106.58(8)
O1 S1 O2 119.54(8)
O1 S1 N1 110.51(8)
O1 S1 C1 110.56(9)
O2 S1 N1 108.85(8)
O2 S1 C1 111.90(8)
N1 S1 C1 92.04(8)
C14 N2 C15 123.90(16)
H3A N3 H3B 120.0
C15 N3 H3A 120.0
C15 N3 H3B 120.0
C14 N1 S1 119.07(12)
C14 N1 C7 127.11(15)
C7 N1 S1 113.48(13)
C15 N4 C16 122.85(16)
C15 N4 C20 123.58(15)
C20 N4 C16 113.56(15)
C2S N2S C6S 115.64(15)
C1S N2S C2S 116.98(16)
C1S N2S C6S 117.92(16)
N3 C15 N2 119.01(17)
N3 C15 N4 124.35(17)
N4 C15 N2 116.28(16)
C9 C8 S2 118.49(14)
C9 C8 C13 119.32(17)
C13 C8 S2 122.13(13)
C8 C9 H9 119.8
C10 C9 C8 120.49(17)
C10 C9 H9 119.8
N2 C14 N1 114.80(16)
N2 C14 C13 126.60(17)
N1 C14 C13 118.34(15)
C8 C13 C14 124.08(16)
C12 C13 C8 119.68(16)
C12 C13 C14 116.23(15)
C1 C6 C7 114.22(17)
C1 C6 C5 120.23(18)
C5 C6 C7 125.47(17)
O3 C7 N1 124.01(18)
O3 C7 C6 127.41(17)
N1 C7 C6 108.56(15)
C6 C1 S1 111.47(15)
C6 C1 C2 122.91(18)
C2 C1 S1 125.53(15)
C9 C10 H10 119.9
C9 C10 C11 120.28(17)
C11 C10 H10 119.9
C10 C11 H11 120.3
C12 C11 C10 119.44(18)
C12 C11 H11 120.3
C1 C2 H2 121.5
C1 C2 C3 116.93(18)
C3 C2 H2 121.5
C13 C12 H12 119.6
C11 C12 C13 120.74(17)
C11 C12 H12 119.6
C6 C5 H5 121.2
C4 C5 C6 117.56(18)
C4 C5 H5 121.2
C5 C4 H4 119.3
C5 C4 C3 121.45(18)
C3 C4 H4 119.3
C2 C3 H3 119.5
C4 C3 C2 120.92(19)
C4 C3 H3 119.5
N4 C16 H16A 109.7
N4 C16 H16B 109.7
N4 C16 C17 109.77(16)
H16A C16 H16B 108.2
C17 C16 H16A 109.7
C17 C16 H16B 109.7
N2S C2S H2SA 110.0
N2S C2S H2SB 110.0
N2S C2S C3S 108.69(16)
H2SA C2S H2SB 108.3
C3S C2S H2SA 110.0
C3S C2S H2SB 110.0
N1S C1S N2S 178.2(3)
C2S C3S H3SA 109.5
C2S C3S H3SB 109.5
C2S C3S C4S 110.89(17)
H3SA C3S H3SB 108.0
C4S C3S H3SA 109.5
C4S C3S H3SB 109.5
N4 C20 H20A 109.6
N4 C20 H20B 109.6
N4 C20 C19 110.06(16)
H20A C20 H20B 108.2
C19 C20 H20A 109.6
C19 C20 H20B 109.6
H5SA C5S H5SB 108.1
C6S C5S H5SA 109.5
C6S C5S H5SB 109.5
C6S C5S C4S 110.81(17)
C4S C5S H5SA 109.5
C4S C5S H5SB 109.5
N2S C6S C5S 109.49(16)
N2S C6S H6SA 109.8
N2S C6S H6SB 109.8
C5S C6S H6SA 109.8
C5S C6S H6SB 109.8
H6SA C6S H6SB 108.2
H18A C18 H18B 108.1
C17 C18 H18A 109.6
C17 C18 H18B 109.6
C19 C18 H18A 109.6
C19 C18 H18B 109.6
C19 C18 C17 110.32(16)
C16 C17 C18 109.93(16)
C16 C17 H17A 109.7
C16 C17 H17B 109.7
C18 C17 H17A 109.7
C18 C17 H17B 109.7
H17A C17 H17B 108.2
C3S C4S C5S 110.46(16)
C3S C4S H4SA 109.6
C3S C4S H4SB 109.6
C5S C4S H4SA 109.6
C5S C4S H4SB 109.6
H4SA C4S H4SB 108.1
C20 C19 H19A 109.5
C20 C19 H19B 109.5
C18 C19 C20 110.76(17)
C18 C19 H19A 109.5
C18 C19 H19B 109.5
H19A C19 H19B 108.1
N3S C7S N4S 179.7(4)
H10A C10S H10B 108.4
H10C C10S H10D 107.5
C9A C10S H10A 110.1
C9A C10S H10B 110.1
C9A C10S C11A 108.0(5)
C11A C10S H10A 110.1
C11A C10S H10B 110.1
C9S C10S H10C 108.5
C9S C10S H10D 108.5
C11S C10S H10C 108.5
C11S C10S H10D 108.5
C11S C10S C9S 115.0(4)
C10S C9A H9AA 108.1
C10S C9A H9AB 108.1
C10S C9A C8A 116.7(6)
H9AA C9A H9AB 107.3
C8A C9A H9AA 108.1
C8A C9A H9AB 108.1
H12A C12S H12B 107.7
C11S C12S H12A 108.8
C11S C12S H12B 108.8
N4S C12S H12A 108.8
N4S C12S H12B 108.8
N4S C12S C11S 114.0(5)
C10S C11A H11A 108.4
C10S C11A H11B 108.4
H11A C11A H11B 107.5
C12A C11A C10S 115.5(5)
C12A C11A H11A 108.4
C12A C11A H11B 108.4
H8SA C8S H8SB 107.6
C9S C8S H8SA 108.6
C9S C8S H8SB 108.6
N4S C8S H8SA 108.6
N4S C8S H8SB 108.6
N4S C8S C9S 114.6(6)
C10S C9S H9SA 110.0
C10S C9S H9SB 110.0
C8S C9S C10S 108.3(5)
C8S C9S H9SA 110.0
C8S C9S H9SB 110.0
H9SA C9S H9SB 108.4
C10S C11S C12S 109.3(5)
C10S C11S H11C 109.8
C10S C11S H11D 109.8
C12S C11S H11C 109.8
C12S C11S H11D 109.8
H11C C11S H11D 108.3
C9A C8A H8AA 110.2
C9A C8A H8AB 110.2
H8AA C8A H8AB 108.5
N4S C8A C9A 107.4(6)
N4S C8A H8AA 110.2
N4S C8A H8AB 110.2
C11A C12A H12C 110.0
C11A C12A H12D 110.0
H12C C12A H12D 108.3
N4S C12A C11A 108.6(5)
N4S C12A H12C 110.0
N4S C12A H12D 110.0
C7S N4S C12S 123.0(3)
C7S N4S C8S 119.9(4)
C7S N4S C8A 116.0(4)
C7S N4S C12A 115.1(3)
C8S N4S C12S 112.6(5)
C12A N4S C8A 123.9(5)

loop_
_geom_bond_atom_site_label_1
_geom_bond_atom_site_label_2
_geom_bond_distance
S2 O4 1.4787(12)
S2 O5 1.4457(14)
S2 O6 1.4420(14)
S2 C8 1.7854(19)
S1 O1 1.4237(13)
S1 O2 1.4282(14)
S1 N1 1.7245(16)
S1 C1 1.750(2)
O3 C7 1.205(2)
N2 C15 1.391(2)
N2 C14 1.278(2)
N3 H3A 0.8600
N3 H3B 0.8600
N3 C15 1.316(2)
N1 C14 1.387(2)
N1 C7 1.432(2)
N4 C15 1.320(2)
N4 C16 1.477(2)
N4 C20 1.476(2)
N2S C2S 1.476(2)
N2S C1S 1.334(3)
N2S C6S 1.477(2)
N1S C1S 1.156(3)
C8 C9 1.396(2)
C8 C13 1.402(2)
C9 H9 0.9300
C9 C10 1.388(3)
C14 C13 1.501(2)
C13 C12 1.395(3)
C6 C7 1.474(3)
C6 C1 1.384(3)
C6 C5 1.398(3)
C1 C2 1.384(3)
C10 H10 0.9300
C10 C11 1.394(3)
C11 H11 0.9300
C11 C12 1.388(3)
C2 H2 0.9300
C2 C3 1.396(3)
C12 H12 0.9300
C5 H5 0.9300
C5 C4 1.395(3)
C4 H4 0.9300
C4 C3 1.396(3)
C3 H3 0.9300
C16 H16A 0.9700
C16 H16B 0.9700
C16 C17 1.519(3)
C2S H2SA 0.9700
C2S H2SB 0.9700
C2S C3S 1.521(3)
C3S H3SA 0.9700
C3S H3SB 0.9700
C3S C4S 1.524(3)
C20 H20A 0.9700
C20 H20B 0.9700
C20 C19 1.525(3)
C5S H5SA 0.9700
C5S H5SB 0.9700
C5S C6S 1.521(3)
C5S C4S 1.530(3)
C6S H6SA 0.9700
C6S H6SB 0.9700
C18 H18A 0.9700
C18 H18B 0.9700
C18 C17 1.523(3)
C18 C19 1.522(3)
C17 H17A 0.9700
C17 H17B 0.9700
C4S H4SA 0.9700
C4S H4SB 0.9700
C19 H19A 0.9700
C19 H19B 0.9700
N3S C7S 1.147(4)
C7S N4S 1.335(4)
C10S H10A 0.9700
C10S H10B 0.9700
C10S H10C 0.9700
C10S H10D 0.9700
C10S C9A 1.497(8)
C10S C11A 1.576(8)
C10S C9S 1.520(7)
C10S C11S 1.458(6)
C9A H9AA 0.9700
C9A H9AB 0.9700
C9A C8A 1.512(12)
C12S H12A 0.9700
C12S H12B 0.9700
C12S C11S 1.507(9)
C12S N4S 1.506(7)
C11A H11A 0.9700
C11A H11B 0.9700
C11A C12A 1.515(11)
C8S H8SA 0.9700
C8S H8SB 0.9700
C8S C9S 1.518(10)
C8S N4S 1.438(7)
C9S H9SA 0.9700
C9S H9SB 0.9700
C11S H11C 0.9700
C11S H11D 0.9700
C8A H8AA 0.9700
C8A H8AB 0.9700
C8A N4S 1.470(7)
C12A H12C 0.9700
C12A H12D 0.9700
C12A N4S 1.409(7)
